data_7226661
loop_
_publ_author_name
'Sousa-Pedrares, Antonio'
'Crespo, Augusto'
'Dur\'an, Mar\'ia L.'
'Garc\'ia-V\'azquez, Jos\'e A.'

_publ_section_title
;
 Directing effects of aminosulfonyl groups on the crystal packing of tin
 and lead complexes
;
_journal_issue 43
_journal_name_full CrystEngComm
_journal_page_first 8419
_journal_paper_doi 10.1039/C6CE01567K
_journal_volume 18
_journal_year 2016
_chemical_formula_sum 'C35 H31 N7 O6 S2 Sn'
_chemical_formula_weight 828.48
_chemical_name_systematic
;
?
;
_space_group_IT_number 62
_symmetry_cell_setting orthorhombic
_symmetry_space_group_name_Hall '-P 2ac 2n'
_symmetry_space_group_name_H-M 'P n m a'
_atom_sites_solution_hydrogens geom
_atom_sites_solution_primary direct
_atom_sites_solution_secondary difmap
_audit_creation_method SHELXL-97
_audit_update_record
;
2010-05-10 deposited with the CCDC.
2016-09-27 downloaded from the CCDC.
;
_cell_angle_alpha 90.00
_cell_angle_beta 90.00
_cell_angle_gamma 90.00
_cell_formula_units_Z 4
_cell_length_a 14.6879(3)
_cell_length_b 18.3871(4)
_cell_length_c 12.6439(3)
_cell_measurement_reflns_used 9773
_cell_measurement_temperature 100(2)
_cell_measurement_theta_max 32.75
_cell_measurement_theta_min 2.215
_cell_volume 3414.71(13)
_computing_cell_refinement 'BRUKER APEX2'
_computing_data_collection 'BRUKER APEX2'
_computing_data_reduction 'Bruker SAINT'
_computing_structure_refinement 'SHELXL-97 (Sheldrick, 1997)'
_computing_structure_solution 'SHELXS-97 (Sheldrick, 1990)'
_diffrn_ambient_temperature 100(2)
_diffrn_measured_fraction_theta_full 0.999
_diffrn_measured_fraction_theta_max 0.999
_diffrn_measurement_device_type 'Bruker X8 KappaAPEXII'
_diffrn_measurement_method 'omega and phi scans'
_diffrn_radiation_monochromator graphite
_diffrn_radiation_source 'fine-focus sealed tube'
_diffrn_radiation_type MoK\a
_diffrn_radiation_wavelength 0.71073
_diffrn_reflns_av_R_equivalents 0.0490
_diffrn_reflns_av_sigmaI/netI 0.0230
_diffrn_reflns_limit_h_max 21
_diffrn_reflns_limit_h_min 0
_diffrn_reflns_limit_k_max 26
_diffrn_reflns_limit_k_min 0
_diffrn_reflns_limit_l_max 18
_diffrn_reflns_limit_l_min 0
_diffrn_reflns_number 109478
_diffrn_reflns_theta_full 31.50
_diffrn_reflns_theta_max 31.50
_diffrn_reflns_theta_min 1.95
_exptl_absorpt_coefficient_mu 0.929
_exptl_absorpt_correction_T_max 0.8581
_exptl_absorpt_correction_T_min 0.7192
_exptl_absorpt_correction_type multi-scan
_exptl_absorpt_process_details
;
Sheldrick, G.M. SADABS: Program for absorption correction
using area detector data. University of G ttingen, Germany, 1996.
;
_exptl_crystal_colour Yellow
_exptl_crystal_density_diffrn 1.612
_exptl_crystal_density_method 'not measured'
_exptl_crystal_description Prism
_exptl_crystal_F_000 1680
_exptl_crystal_size_max 0.38
_exptl_crystal_size_mid 0.17
_exptl_crystal_size_min 0.17
_refine_diff_density_max 0.890
_refine_diff_density_min -0.463
_refine_diff_density_rms 0.077
_refine_ls_extinction_method none
_refine_ls_goodness_of_fit_ref 1.052
_refine_ls_hydrogen_treatment mixed
_refine_ls_matrix_type full
_refine_ls_number_parameters 256
_refine_ls_number_reflns 5835
_refine_ls_number_restraints 0
_refine_ls_restrained_S_all 1.052
_refine_ls_R_factor_all 0.0309
_refine_ls_R_factor_gt 0.0248
_refine_ls_shift/su_max 0.001
_refine_ls_shift/su_mean 0.000
_refine_ls_structure_factor_coef Fsqd
_refine_ls_weighting_details 'calc w=1/[\s^2^(Fo^2^)+(0.0246P)^2^+2.4202P] where P=(Fo^2^+2Fc^2^)/3'
_refine_ls_weighting_scheme calc
_refine_ls_wR_factor_gt 0.0566
_refine_ls_wR_factor_ref 0.0586
_reflns_number_gt 5153
_reflns_number_total 5835
_reflns_threshold_expression >2sigma(I)
_cod_data_source_file c6ce01567k2.cif
_cod_data_source_block ph2snl1b
_cod_depositor_comments
;
The following automatic conversions were performed:

'_symmetry_cell_setting' value 'Orthorhombic' changed to
'orthorhombic' according to
/usr/data/users/saulius/crontab/automatic-downloads/rss-feeds/RSC/lib/dictionaries/cif_core.dic
dictionary named 'cif_core.dic' version 2.4.2 from 2011-04-26.

Automatic conversion script
Id: cif_fix_values 4268 2015-11-12 08:31:59Z antanas 

 Adding full bibliography for 7226658--7226661.cif.
;
_cod_database_code 7226661

loop_
_symmetry_equiv_pos_as_xyz
'x, y, z'
'-x+1/2, -y, z+1/2'
'x+1/2, -y+1/2, -z+1/2'
'-x, y+1/2, -z'
'-x, -y, -z'
'x-1/2, y, -z-1/2'
'-x-1/2, y-1/2, z-1/2'
'x, -y-1/2, z'

loop_
_atom_site_label
_atom_site_type_symbol
_atom_site_fract_x
_atom_site_fract_y
_atom_site_fract_z
_atom_site_U_iso_or_equiv
_atom_site_adp_type
_atom_site_occupancy
_atom_site_symmetry_multiplicity
_atom_site_calc_flag
_atom_site_refinement_flags
Sn1 Sn 0.464250(8) 0.2500 0.366748(10) 0.00993(4) Uani 1 2 d S
S1 S 0.40682(2) -0.05392(2) 0.22854(3) 0.01956(8) Uani 1 1 d .
O1 O 0.35783(6) 0.16595(5) 0.33475(8) 0.01307(18) Uani 1 1 d .
O2 O 0.43173(8) 0.00584(7) 0.16175(9) 0.0268(3) Uani 1 1 d .
O3 O 0.38399(8) -0.12253(7) 0.18152(10) 0.0294(3) Uani 1 1 d .
N1 N 0.48997(9) -0.06915(8) 0.30914(12) 0.0224(3) Uani 1 1 d .
N2 N 0.46218(7) 0.07591(6) 0.38231(9) 0.0125(2) Uani 1 1 d .
N3 N 0.52236(7) 0.13346(6) 0.38891(9) 0.0119(2) Uani 1 1 d .
N4 N 0.62050(10) 0.2500 0.40782(14) 0.0131(3) Uani 1 2 d S
C1 C 0.31182(9) -0.02519(8) 0.30500(11) 0.0144(2) Uani 1 1 d .
C2 C 0.24032(9) -0.07440(8) 0.31363(12) 0.0164(3) Uani 1 1 d .
H2 H 0.2454 -0.1212 0.2823 0.020 Uiso 1 1 calc R
C3 C 0.16163(9) -0.05546(8) 0.36781(12) 0.0171(3) Uani 1 1 d .
H3 H 0.1136 -0.0897 0.3752 0.021 Uiso 1 1 calc R
C4 C 0.15336(9) 0.01333(8) 0.41093(13) 0.0183(3) Uani 1 1 d .
H4 H 0.0992 0.0267 0.4471 0.022 Uiso 1 1 calc R
C5 C 0.22459(9) 0.06323(8) 0.40144(12) 0.0159(3) Uani 1 1 d .
H5 H 0.2178 0.1107 0.4301 0.019 Uiso 1 1 calc R
C6 C 0.30555(9) 0.04450(7) 0.35047(11) 0.0125(2) Uani 1 1 d .
C7 C 0.37999(8) 0.10026(7) 0.35382(10) 0.0114(2) Uani 1 1 d .
C8 C 0.60801(8) 0.12052(7) 0.40482(11) 0.0122(2) Uani 1 1 d .
C9 C 0.64703(9) 0.04557(8) 0.41266(13) 0.0176(3) Uani 1 1 d .
H9A H 0.6088 0.0159 0.4593 0.026 Uiso 1 1 calc R
H9B H 0.7088 0.0482 0.4417 0.026 Uiso 1 1 calc R
H9C H 0.6491 0.0235 0.3422 0.026 Uiso 1 1 calc R
C10 C 0.66526(8) 0.18617(7) 0.41266(11) 0.0127(2) Uani 1 1 d .
C11 C 0.75998(9) 0.18462(8) 0.42454(12) 0.0159(3) Uani 1 1 d .
H11 H 0.7918 0.1397 0.4273 0.019 Uiso 1 1 calc R
C12 C 0.80622(13) 0.2500 0.43214(17) 0.0184(4) Uani 1 2 d S
H12 H 0.8703 0.2500 0.4427 0.022 Uiso 1 2 calc SR
C13 C 0.42190(12) 0.2500 0.52888(15) 0.0125(3) Uani 1 2 d S
C14 C 0.48445(14) 0.2500 0.61183(16) 0.0172(4) Uani 1 2 d S
H14 H 0.5478 0.2500 0.5966 0.021 Uiso 1 2 calc SR
C15 C 0.45536(15) 0.2500 0.71682(17) 0.0211(4) Uani 1 2 d S
H15 H 0.4988 0.2500 0.7725 0.025 Uiso 1 2 calc SR
C16 C 0.36343(16) 0.2500 0.74003(17) 0.0213(4) Uani 1 2 d S
H16 H 0.3437 0.2500 0.8116 0.026 Uiso 1 2 calc SR
C17 C 0.30017(15) 0.2500 0.65882(18) 0.0210(4) Uani 1 2 d S
H17 H 0.2369 0.2500 0.6746 0.025 Uiso 1 2 calc SR
C18 C 0.32929(13) 0.2500 0.55368(17) 0.0179(4) Uani 1 2 d S
H18 H 0.2855 0.2500 0.4984 0.021 Uiso 1 2 calc SR
C19 C 0.50303(12) 0.2500 0.20430(15) 0.0127(3) Uani 1 2 d S
C20 C 0.51561(9) 0.18448(8) 0.14970(11) 0.0159(3) Uani 1 1 d .
H20 H 0.5059 0.1395 0.1850 0.019 Uiso 1 1 calc R
C21 C 0.54221(9) 0.18475(9) 0.04396(12) 0.0183(3) Uani 1 1 d .
H21 H 0.5502 0.1401 0.0074 0.022 Uiso 1 1 calc R
C22 C 0.55703(13) 0.2500 -0.00803(16) 0.0185(4) Uani 1 2 d S
H22 H 0.5774 0.2500 -0.0794 0.022 Uiso 1 2 calc SR
H1A H 0.4990(15) -0.0333(13) 0.3483(17) 0.029(5) Uiso 1 1 d .
H1B H 0.4879(16) -0.1086(14) 0.3377(19) 0.040(7) Uiso 1 1 d .

loop_
_atom_site_aniso_label
_atom_site_aniso_U_11
_atom_site_aniso_U_22
_atom_site_aniso_U_33
_atom_site_aniso_U_23
_atom_site_aniso_U_13
_atom_site_aniso_U_12
Sn1 0.00972(5) 0.00891(6) 0.01116(6) 0.000 -0.00019(4) 0.000
S1 0.02021(16) 0.01865(18) 0.01981(18) -0.00763(14) 0.00616(13) -0.00314(13)
O1 0.0128(4) 0.0099(4) 0.0165(5) -0.0004(4) -0.0016(3) 0.0004(3)
O2 0.0305(6) 0.0321(7) 0.0178(5) -0.0024(5) 0.0079(5) -0.0071(5)
O3 0.0292(6) 0.0255(6) 0.0333(7) -0.0179(5) 0.0082(5) -0.0048(5)
N1 0.0183(6) 0.0151(7) 0.0337(8) -0.0062(6) 0.0032(5) 0.0009(5)
N2 0.0115(5) 0.0103(5) 0.0158(5) -0.0004(4) -0.0009(4) -0.0012(4)
N3 0.0115(4) 0.0117(5) 0.0125(5) 0.0006(4) 0.0002(4) -0.0011(4)
N4 0.0111(6) 0.0120(8) 0.0162(8) 0.000 0.0010(6) 0.000
C1 0.0145(5) 0.0143(6) 0.0145(6) -0.0014(5) 0.0011(5) -0.0008(5)
C2 0.0181(6) 0.0126(6) 0.0185(7) -0.0023(5) -0.0018(5) -0.0024(5)
C3 0.0139(5) 0.0148(7) 0.0228(7) 0.0023(6) -0.0028(5) -0.0033(5)
C4 0.0115(5) 0.0175(7) 0.0257(7) 0.0005(6) 0.0006(5) 0.0013(5)
C5 0.0129(5) 0.0128(6) 0.0220(7) -0.0011(5) -0.0001(5) 0.0015(5)
C6 0.0122(5) 0.0116(6) 0.0137(6) 0.0004(5) -0.0014(4) -0.0006(4)
C7 0.0118(5) 0.0106(6) 0.0118(6) -0.0012(5) 0.0002(4) -0.0008(4)
C8 0.0124(5) 0.0121(6) 0.0121(6) 0.0009(5) 0.0002(4) 0.0015(4)
C9 0.0149(6) 0.0128(7) 0.0252(7) 0.0004(6) -0.0030(5) 0.0034(5)
C10 0.0116(5) 0.0140(6) 0.0125(6) 0.0004(5) -0.0005(4) 0.0012(4)
C11 0.0112(5) 0.0165(7) 0.0200(7) 0.0014(5) 0.0004(5) 0.0015(5)
C12 0.0099(7) 0.0237(11) 0.0217(10) 0.000 -0.0001(7) 0.000
C13 0.0148(8) 0.0093(8) 0.0132(8) 0.000 -0.0005(6) 0.000
C14 0.0180(8) 0.0181(10) 0.0155(9) 0.000 -0.0022(7) 0.000
C15 0.0291(10) 0.0202(11) 0.0140(9) 0.000 -0.0030(8) 0.000
C16 0.0337(11) 0.0160(10) 0.0141(9) 0.000 0.0049(8) 0.000
C17 0.0226(9) 0.0190(10) 0.0214(10) 0.000 0.0083(8) 0.000
C18 0.0158(8) 0.0202(10) 0.0177(10) 0.000 0.0017(7) 0.000
C19 0.0107(7) 0.0161(9) 0.0112(8) 0.000 -0.0005(6) 0.000
C20 0.0177(6) 0.0141(7) 0.0160(6) 0.0003(5) -0.0008(5) 0.0041(5)
C21 0.0198(6) 0.0210(7) 0.0140(6) -0.0026(5) -0.0012(5) 0.0081(5)
C22 0.0145(8) 0.0291(11) 0.0117(9) 0.000 -0.0001(7) 0.000

loop_
_atom_type_symbol
_atom_type_description
_atom_type_scat_dispersion_real
_atom_type_scat_dispersion_imag
_atom_type_scat_source
C C 0.0033 0.0016 'International Tables Vol C Tables 4.2.6.8 and 6.1.1.4'
H H 0.0000 0.0000 'International Tables Vol C Tables 4.2.6.8 and 6.1.1.4'
N N 0.0061 0.0033 'International Tables Vol C Tables 4.2.6.8 and 6.1.1.4'
O O 0.0106 0.0060 'International Tables Vol C Tables 4.2.6.8 and 6.1.1.4'
S S 0.1246 0.1234 'International Tables Vol C Tables 4.2.6.8 and 6.1.1.4'
Sn Sn -0.6537 1.4246 'International Tables Vol C Tables 4.2.6.8 and 6.1.1.4'

loop_
_geom_angle_atom_site_label_1
_geom_angle_atom_site_label_2
_geom_angle_atom_site_label_3
_geom_angle
_geom_angle_site_symmetry_1
_geom_angle_site_symmetry_3
C19 Sn1 C13 178.62(7) . .
C19 Sn1 O1 90.72(4) . 8_565
C13 Sn1 O1 88.29(4) . 8_565
C19 Sn1 O1 90.72(4) . .
C13 Sn1 O1 88.29(4) . .
O1 Sn1 O1 87.49(5) 8_565 .
C19 Sn1 N3 91.03(3) . 8_565
C13 Sn1 N3 89.50(3) . 8_565
O1 Sn1 N3 68.96(4) 8_565 8_565
O1 Sn1 N3 156.41(4) . 8_565
C19 Sn1 N3 91.03(3) . .
C13 Sn1 N3 89.50(3) . .
O1 Sn1 N3 156.41(4) 8_565 .
O1 Sn1 N3 68.96(4) . .
N3 Sn1 N3 134.51(5) 8_565 .
C19 Sn1 N4 87.25(6) . .
C13 Sn1 N4 94.13(6) . .
O1 Sn1 N4 136.23(2) 8_565 .
O1 Sn1 N4 136.23(2) . .
N3 Sn1 N4 67.36(3) 8_565 .
N3 Sn1 N4 67.36(3) . .
O2 S1 O3 119.32(8) . .
O2 S1 N1 108.16(8) . .
O3 S1 N1 106.61(8) . .
O2 S1 C1 107.04(7) . .
O3 S1 C1 107.65(7) . .
N1 S1 C1 107.57(7) . .
C7 O1 Sn1 116.27(8) . .
C7 N2 N3 109.72(11) . .
C8 N3 N2 119.33(12) . .
C8 N3 Sn1 123.00(9) . .
N2 N3 Sn1 117.66(8) . .
C10 N4 C10 121.27(16) 8_565 .
C10 N4 Sn1 119.09(8) 8_565 .
C10 N4 Sn1 119.09(8) . .
C2 C1 C6 120.73(12) . .
C2 C1 S1 116.24(11) . .
C6 C1 S1 122.95(10) . .
C3 C2 C1 120.29(13) . .
C4 C3 C2 119.82(13) . .
C3 C4 C5 120.08(13) . .
C6 C5 C4 121.05(13) . .
C5 C6 C1 117.97(12) . .
C5 C6 C7 116.07(12) . .
C1 C6 C7 125.90(12) . .
O1 C7 N2 126.81(12) . .
O1 C7 C6 117.17(11) . .
N2 C7 C6 115.91(12) . .
N3 C8 C10 114.44(12) . .
N3 C8 C9 123.46(12) . .
C10 C8 C9 122.09(11) . .
N4 C10 C11 120.52(13) . .
N4 C10 C8 115.59(11) . .
C11 C10 C8 123.88(12) . .
C12 C11 C10 118.53(13) . .
C11 C12 C11 120.58(17) 8_565 .
C14 C13 C18 118.24(19) . .
C14 C13 Sn1 121.90(14) . .
C18 C13 Sn1 119.86(14) . .
C13 C14 C15 120.94(19) . .
C16 C15 C14 120.1(2) . .
C15 C16 C17 119.9(2) . .
C16 C17 C18 120.0(2) . .
C13 C18 C17 120.81(19) . .
C20 C19 C20 118.65(18) 8_565 .
C20 C19 Sn1 120.67(9) 8_565 .
C20 C19 Sn1 120.67(9) . .
C21 C20 C19 120.46(14) . .
C22 C21 C20 120.18(15) . .
C21 C22 C21 120.02(19) 8_565 .

loop_
_geom_bond_atom_site_label_1
_geom_bond_atom_site_label_2
_geom_bond_distance
_geom_bond_site_symmetry_2
Sn1 C19 2.1315(19) .
Sn1 C13 2.1423(19) .
Sn1 O1 2.2349(9) 8_565
Sn1 O1 2.2349(9) .
Sn1 N3 2.3236(12) 8_565
Sn1 N3 2.3236(12) .
Sn1 N4 2.3530(15) .
S1 O2 1.4331(13) .
S1 O3 1.4343(12) .
S1 N1 1.6151(15) .
S1 C1 1.7779(14) .
O1 C7 1.2740(16) .
N2 C7 1.3370(16) .
N2 N3 1.3813(16) .
N3 C8 1.2960(16) .
N4 C10 1.3468(15) 8_565
N4 C10 1.3468(15) .
C1 C2 1.3905(19) .
C1 C6 1.4074(19) .
C2 C3 1.388(2) .
C3 C4 1.383(2) .
C4 C5 1.3967(19) .
C5 C6 1.3957(18) .
C6 C7 1.4994(18) .
C8 C10 1.4745(19) .
C8 C9 1.4958(19) .
C10 C11 1.3995(17) .
C11 C12 1.3841(17) .
C12 C11 1.3841(17) 8_565
C13 C14 1.394(3) .
C13 C18 1.396(3) .
C14 C15 1.395(3) .
C15 C16 1.382(3) .
C16 C17 1.385(3) .
C17 C18 1.396(3) .
C19 C20 1.4008(17) 8_565
C19 C20 1.4008(17) .
C20 C21 1.393(2) .
C21 C22 1.3852(19) .
C22 C21 1.3852(19) 8_565

loop_
_geom_hbond_atom_site_label_D
_geom_hbond_atom_site_label_H
_geom_hbond_atom_site_label_A
_geom_hbond_distance_DH
_geom_hbond_distance_HA
_geom_hbond_distance_DA
_geom_hbond_angle_DHA
N1 H1A N2 0.84(2) 2.12(2) 2.8524(19) 146(2)
